data_4519121
loop_
_publ_author_name
'Gubanov, Alexander I.'
'Smolentsev, Anton I.'
'Filatov, Evgeny'
'Kuratieva, Natalia V.'
'Danilenko, Andrey M.'
'Korenev, Sergey Vasilievich'

_publ_section_title
;
 Revisiting Sodium Hexafluoroiridates: Perspective Precursors for
 Electronic, Quantum, and Related Materials.
;
_journal_issue 42
_journal_name_full 'ACS omega'
_journal_page_first 27697
_journal_page_last 27701
_journal_paper_doi 10.1021/acsomega.1c02722
_journal_volume 6
_journal_year 2021
_chemical_formula_moiety 'F6 H4 Ir Na3 O2'
_chemical_formula_sum 'F6 H4 Ir Na3 O2'
_chemical_formula_weight 411.20
_space_group_crystal_system trigonal
_space_group_IT_number 148
_space_group_name_Hall '-R 3'
_space_group_name_H-M_alt 'R -3 :H'
_atom_sites_solution_primary direct
_atom_sites_solution_secondary difmap
_audit_creation_method SHELXL-2014/7
_cell_angle_alpha 90
_cell_angle_beta 90
_cell_angle_gamma 120
_cell_formula_units_Z 3
_cell_length_a 7.5963(3)
_cell_length_b 7.5963(3)
_cell_length_c 9.8056(4)
_cell_measurement_reflns_used 1605
_cell_measurement_temperature 293(2)
_cell_measurement_theta_max 30.46
_cell_measurement_theta_min 3.73
_cell_volume 490.01(3)
_computing_cell_refinement 'Bruker SAINT'
_computing_data_collection 'Bruker APEX2'
_computing_data_reduction 'Bruker SAINT'
_computing_molecular_graphics 'Bruker SHELXTL'
_computing_publication_material 'Bruker SHELXTL'
_computing_structure_refinement 'Bruker SHELXTL'
_computing_structure_solution 'Bruker SHELXTL'
_diffrn_ambient_temperature 293(2)
_diffrn_detector_area_resol_mean 25
_diffrn_measured_fraction_theta_full 0.990
_diffrn_measured_fraction_theta_max 0.994
_diffrn_measurement_device_type 'Bruker Nonius X8Apex CCD area-detector'
_diffrn_measurement_method '\f scans'
_diffrn_radiation_monochromator graphite
_diffrn_radiation_probe x-ray
_diffrn_radiation_type MoK\a
_diffrn_radiation_wavelength 0.71073
_diffrn_reflns_av_R_equivalents 0.0267
_diffrn_reflns_av_unetI/netI 0.0174
_diffrn_reflns_Laue_measured_fraction_full 0.990
_diffrn_reflns_Laue_measured_fraction_max 0.994
_diffrn_reflns_limit_h_max 10
_diffrn_reflns_limit_h_min -10
_diffrn_reflns_limit_k_max 10
_diffrn_reflns_limit_k_min -10
_diffrn_reflns_limit_l_max 11
_diffrn_reflns_limit_l_min -13
_diffrn_reflns_number 1590
_diffrn_reflns_point_group_measured_fraction_full 0.990
_diffrn_reflns_point_group_measured_fraction_max 0.994
_diffrn_reflns_theta_full 25.250
_diffrn_reflns_theta_max 30.457
_diffrn_reflns_theta_min 3.730
_diffrn_standards_decay_% 0
_diffrn_standards_number 0
_exptl_absorpt_coefficient_mu 20.708
_exptl_absorpt_correction_type multi-scan
_exptl_absorpt_process_details 'Bruker SADABS'
_exptl_crystal_colour colorless
_exptl_crystal_density_diffrn 4.180
_exptl_crystal_description prism
_exptl_crystal_F_000 552
_exptl_crystal_size_max 0.120
_exptl_crystal_size_mid 0.060
_exptl_crystal_size_min 0.060
_exptl_transmission_factor_max 0.407
_exptl_transmission_factor_min 0.345
_refine_diff_density_max 1.170
_refine_diff_density_min -0.694
_refine_diff_density_rms 0.161
_refine_ls_extinction_coef 0.0017(3)
_refine_ls_extinction_expression Fc^*^=kFc[1+0.001xFc^2^\l^3^/sin(2\q)]^-1/4^
_refine_ls_extinction_method 'SHELXL-2014/7 (Sheldrick 2014'
_refine_ls_goodness_of_fit_ref 1.165
_refine_ls_hydrogen_treatment undef
_refine_ls_matrix_type full
_refine_ls_number_parameters 22
_refine_ls_number_reflns 333
_refine_ls_number_restraints 0
_refine_ls_restrained_S_all 1.165
_refine_ls_R_factor_all 0.0126
_refine_ls_R_factor_gt 0.0126
_refine_ls_shift/su_max 0.000
_refine_ls_shift/su_mean 0.000
_refine_ls_structure_factor_coef Fsqd
_refine_ls_weighting_details 'w=1/[\s^2^(Fo^2^)+(0.0204P)^2^] where P=(Fo^2^+2Fc^2^)/3'
_refine_ls_weighting_scheme calc
_refine_ls_wR_factor_gt 0.0316
_refine_ls_wR_factor_ref 0.0316
_reflns_Friedel_coverage 0.000
_reflns_number_gt 333
_reflns_number_total 333
_reflns_threshold_expression >2\s(I)
_cod_data_source_file ao1c02722_si_002.cif
_cod_data_source_block gub002
_cod_original_cell_volume 490.01(4)
_cod_database_code 4519121
_shelx_shelxl_version_number 2014/7
_shelx_space_group_comment
;
The symmetry employed for this shelxl refinement is uniquely defined
by the following loop, which should always be used as a source of
symmetry information in preference to the above space-group names.
They are only intended as comments.
;
_shelx_estimated_absorpt_t_min 0.190
_shelx_estimated_absorpt_t_max 0.370

loop_
_space_group_symop_operation_xyz
'x, y, z'
'-y, x-y, z'
'-x+y, -x, z'
'x+2/3, y+1/3, z+1/3'
'-y+2/3, x-y+1/3, z+1/3'
'-x+y+2/3, -x+1/3, z+1/3'
'x+1/3, y+2/3, z+2/3'
'-y+1/3, x-y+2/3, z+2/3'
'-x+y+1/3, -x+2/3, z+2/3'
'-x, -y, -z'
'y, -x+y, -z'
'x-y, x, -z'
'-x+2/3, -y+1/3, -z+1/3'
'y+2/3, -x+y+1/3, -z+1/3'
'x-y+2/3, x+1/3, -z+1/3'
'-x+1/3, -y+2/3, -z+2/3'
'y+1/3, -x+y+2/3, -z+2/3'
'x-y+1/3, x+2/3, -z+2/3'

loop_
_atom_site_label
_atom_site_type_symbol
_atom_site_fract_x
_atom_site_fract_y
_atom_site_fract_z
_atom_site_U_iso_or_equiv
_atom_site_adp_type
_atom_site_occupancy
_atom_site_site_symmetry_order
_atom_site_calc_flag
_atom_site_refinement_flags_posn
_atom_site_refinement_flags_adp
_atom_site_refinement_flags_occupancy
_atom_site_disorder_assembly
_atom_site_disorder_group
Ir1 Ir 0.0000 0.0000 0.0000 0.00991(12) Uani 1 6 d S T P . .
F3 F 0.0617(4) -0.1748(3) 0.1090(2) 0.0248(4) Uani 1 1 d . . . . .
Na1 Na 0.1667 -0.1667 0.3333 0.0269(4) Uani 1 2 d S . P . .
O2 O 0.0000 0.0000 0.3846(3) 0.0123(6) Uani 1 3 d S T P . .

loop_
_atom_site_aniso_label
_atom_site_aniso_U_11
_atom_site_aniso_U_22
_atom_site_aniso_U_33
_atom_site_aniso_U_23
_atom_site_aniso_U_13
_atom_site_aniso_U_12
Ir1 0.01005(12) 0.01005(12) 0.00962(14) 0.000 0.000 0.00502(6)
F3 0.0354(11) 0.0242(9) 0.0220(9) 0.0045(7) -0.0044(8) 0.0203(9)
Na1 0.0336(11) 0.0433(12) 0.0185(9) 0.0019(7) 0.0020(7) 0.0303(10)
O2 0.0120(8) 0.0120(8) 0.0128(14) 0.000 0.000 0.0060(4)

loop_
_atom_type_symbol
_atom_type_description
_atom_type_scat_dispersion_real
_atom_type_scat_dispersion_imag
_atom_type_scat_source
F F 0.0171 0.0103 'International Tables Vol C Tables 4.2.6.8 and 6.1.1.4'
Na Na 0.0362 0.0249 'International Tables Vol C Tables 4.2.6.8 and 6.1.1.4'
Ir Ir -1.4442 7.9887 'International Tables Vol C Tables 4.2.6.8 and 6.1.1.4'
O O 0.0106 0.0060 'International Tables Vol C Tables 4.2.6.8 and 6.1.1.4'
H H 0.0000 0.0000 'International Tables Vol C Tables 4.2.6.8 and 6.1.1.4'

loop_
_geom_angle_atom_site_label_1
_geom_angle_atom_site_label_2
_geom_angle_atom_site_label_3
_geom_angle
_geom_angle_site_symmetry_1
_geom_angle_site_symmetry_3
_geom_angle_publ_flag
F3 Ir1 F3 87.55(9) . 11 ?
F3 Ir1 F3 92.45(9) . 2 ?
F3 Ir1 F3 180.00(14) 11 2 ?
F3 Ir1 F3 180.0 . 10 ?
F3 Ir1 F3 92.45(9) 11 10 ?
F3 Ir1 F3 87.55(9) 2 10 ?
F3 Ir1 F3 87.55(9) . 12 ?
F3 Ir1 F3 92.45(9) 11 12 ?
F3 Ir1 F3 87.55(9) 2 12 ?
F3 Ir1 F3 92.45(9) 10 12 ?
F3 Ir1 F3 92.45(9) . 3 ?
F3 Ir1 F3 87.55(9) 11 3 ?
F3 Ir1 F3 92.45(9) 2 3 ?
F3 Ir1 F3 87.55(9) 10 3 ?
F3 Ir1 F3 180.00(12) 12 3 ?
Ir1 F3 Na1 134.43(11) . . ?
Ir1 F3 Na1 116.71(9) . 9_544 ?
Na1 F3 Na1 108.73(7) . 9_544 ?
O2 Na1 O2 180.0 16_545 . ?
O2 Na1 F3 93.18(10) 16_545 . ?
O2 Na1 F3 86.82(10) . . ?
O2 Na1 F3 86.82(10) 16_545 16_545 ?
O2 Na1 F3 93.18(10) . 16_545 ?
F3 Na1 F3 180.0 . 16_545 ?
O2 Na1 F3 75.36(6) 16_545 14 ?
O2 Na1 F3 104.64(6) . 14 ?
F3 Na1 F3 78.84(4) . 14 ?
F3 Na1 F3 101.16(4) 16_545 14 ?
O2 Na1 F3 104.64(6) 16_545 5_445 ?
O2 Na1 F3 75.36(6) . 5_445 ?
F3 Na1 F3 101.16(4) . 5_445 ?
F3 Na1 F3 78.84(4) 16_545 5_445 ?
F3 Na1 F3 180.0 14 5_445 ?
Na1 O2 Na1 115.16(6) 3 2 ?
Na1 O2 Na1 115.16(6) 3 . ?
Na1 O2 Na1 115.16(6) 2 . ?

loop_
_geom_bond_atom_site_label_1
_geom_bond_atom_site_label_2
_geom_bond_distance
_geom_bond_site_symmetry_2
_geom_bond_publ_flag
Ir1 F3 1.9361(19) . ?
Ir1 F3 1.9361(19) 11 ?
Ir1 F3 1.9361(19) 2 ?
Ir1 F3 1.9361(19) 10 ?
Ir1 F3 1.9361(19) 12 ?
Ir1 F3 1.9361(19) 3 ?
F3 Na1 2.330(2) . ?
F3 Na1 2.511(2) 9_544 ?
Na1 O2 2.2497(8) 16_545 ?
Na1 O2 2.2497(8) . ?
Na1 F3 2.330(2) 16_545 ?
Na1 F3 2.511(2) 14 ?
Na1 F3 2.511(2) 5_445 ?
O2 Na1 2.2497(8) 3 ?
O2 Na1 2.2497(8) 2 ?
